data_4003899
loop_
_publ_author_name
'Smart, Megan M.'
'Smith Pellizzeri, Tiffany M.'
'Morrison, Gregory'
'McMillen, Colin D.'
'zur Loye, Hans-Conrad'
'Kolis, Joseph W.'

_publ_section_title
;
 Ferrite Materials Containing Kagom\'e Layers: Chemistry of Ba2Fe11Ge2O22
 and K2Co4V9O22 Hexaferrites
;
_journal_issue 7
_journal_name_full 'Chemistry of Materials'
_journal_page_first 2258
_journal_page_last 2266
_journal_paper_doi 10.1021/acs.chemmater.0c03852
_journal_volume 33
_journal_year 2021
_chemical_formula_sum 'Co4 K2 O22 V9'
_chemical_formula_weight 1124.38
_space_group_crystal_system trigonal
_space_group_IT_number 164
_space_group_name_Hall '-P 3 2"'
_space_group_name_H-M_alt 'P -3 m 1'
_atom_sites_solution_primary dual
_atom_sites_solution_secondary difmap
_audit_creation_method SHELXL-2014/7
_cell_angle_alpha 90
_cell_angle_beta 90
_cell_angle_gamma 120
_cell_formula_units_Z 1
_cell_length_a 5.8392(3)
_cell_length_b 5.8392(3)
_cell_length_c 14.5176(8)
_cell_measurement_reflns_used 6664
_cell_measurement_temperature 299(2)
_cell_measurement_theta_max 30.49
_cell_measurement_theta_min 2.81
_cell_volume 428.68(4)
_computing_cell_refinement 'Bruker SAINT'
_computing_data_collection 'Bruker APEX3'
_computing_data_reduction 'Bruker SAINT'
_computing_molecular_graphics 'Bruker SHELXTL'
_computing_publication_material 'Bruker SHELXTL'
_computing_structure_refinement 'SHELXL-2014 (Sheldrick 2014)'
_computing_structure_solution 'SHELXT-2014 (Sheldrick 2014)'
_diffrn_ambient_temperature 299(2)
_diffrn_measured_fraction_theta_full 0.986
_diffrn_measured_fraction_theta_max 0.988
_diffrn_measurement_device_type 'Bruker D8 Venture Photon 100'
_diffrn_measurement_method '\f and \w scans'
_diffrn_radiation_type MoK\a
_diffrn_radiation_wavelength 0.71073
_diffrn_reflns_av_R_equivalents 0.0285
_diffrn_reflns_av_unetI/netI 0.0120
_diffrn_reflns_Laue_measured_fraction_full 0.986
_diffrn_reflns_Laue_measured_fraction_max 0.988
_diffrn_reflns_limit_h_max 7
_diffrn_reflns_limit_h_min -6
_diffrn_reflns_limit_k_max 7
_diffrn_reflns_limit_k_min -7
_diffrn_reflns_limit_l_max 18
_diffrn_reflns_limit_l_min -18
_diffrn_reflns_number 6107
_diffrn_reflns_point_group_measured_fraction_full 0.986
_diffrn_reflns_point_group_measured_fraction_max 0.988
_diffrn_reflns_theta_full 25.242
_diffrn_reflns_theta_max 26.499
_diffrn_reflns_theta_min 2.806
_diffrn_source 'Incoatec I\mS'
_exptl_absorpt_coefficient_mu 9.017
_exptl_absorpt_correction_T_max 1.000
_exptl_absorpt_correction_T_min 0.816
_exptl_absorpt_correction_type multi-scan
_exptl_absorpt_process_details 'SADABS, Bruker'
_exptl_crystal_colour black
_exptl_crystal_density_diffrn 4.355
_exptl_crystal_description plate
_exptl_crystal_F_000 529
_exptl_crystal_size_max 0.160
_exptl_crystal_size_mid 0.120
_exptl_crystal_size_min 0.120
_refine_diff_density_max 0.842
_refine_diff_density_min -0.699
_refine_diff_density_rms 0.139
_refine_ls_extinction_coef 0.053(4)
_refine_ls_extinction_expression Fc^*^=kFc[1+0.001xFc^2^\l^3^/sin(2\q)]^-1/4^
_refine_ls_extinction_method 'SHELXL-2014/7 (Sheldrick 2014'
_refine_ls_goodness_of_fit_ref 1.215
_refine_ls_hydrogen_treatment undef
_refine_ls_matrix_type full
_refine_ls_number_parameters 46
_refine_ls_number_reflns 398
_refine_ls_number_restraints 0
_refine_ls_restrained_S_all 1.215
_refine_ls_R_factor_all 0.0215
_refine_ls_R_factor_gt 0.0213
_refine_ls_shift/su_max 0.000
_refine_ls_shift/su_mean 0.000
_refine_ls_structure_factor_coef Fsqd
_refine_ls_weighting_details 'w=1/[\s^2^(Fo^2^)+(0.0234P)^2^+2.1368P] where P=(Fo^2^+2Fc^2^)/3'
_refine_ls_weighting_scheme calc
_refine_ls_wR_factor_gt 0.0601
_refine_ls_wR_factor_ref 0.0602
_reflns_Friedel_coverage 0.000
_reflns_number_gt 392
_reflns_number_total 398
_reflns_threshold_expression 'I > 2\s(I)'
_cod_data_source_file cm0c03852_si_002.cif
_cod_data_source_block KCoV
_cod_depositor_comments 'Adding full bibliography for 4003899--4003900.cif.'
_cod_original_cell_volume 428.68(5)
_cod_database_code 4003899
_shelx_shelxl_version_number 2014/7
_shelx_space_group_comment
;
The symmetry employed for this shelxl refinement is uniquely defined
by the following loop, which should always be used as a source of
symmetry information in preference to the above space-group names.
They are only intended as comments.
;
_shelx_estimated_absorpt_t_min 0.326
_shelx_estimated_absorpt_t_max 0.411

loop_
_space_group_symop_operation_xyz
'x, y, z'
'-y, x-y, z'
'-x+y, -x, z'
'y, x, -z'
'x-y, -y, -z'
'-x, -x+y, -z'
'-x, -y, -z'
'y, -x+y, -z'
'x-y, x, -z'
'-y, -x, z'
'-x+y, y, z'
'x, x-y, z'

loop_
_atom_site_label
_atom_site_type_symbol
_atom_site_fract_x
_atom_site_fract_y
_atom_site_fract_z
_atom_site_U_iso_or_equiv
_atom_site_adp_type
_atom_site_occupancy
_atom_site_site_symmetry_order
_atom_site_calc_flag
_atom_site_refinement_flags_posn
_atom_site_refinement_flags_adp
_atom_site_refinement_flags_occupancy
_atom_site_disorder_assembly
_atom_site_disorder_group
K1 K 1.3333 1.6667 1.06299(13) 0.0186(4) Uani 1 6 d S T P . .
Co1 Co 0.3333 0.6667 0.81882(7) 0.0076(3) Uani 1 6 d S T P . .
V2 V 0.82238(7) 0.64476(14) 0.67032(4) 0.0052(3) Uani 1 2 d S T P . .
V3 V 0.0000 0.0000 0.5000 0.0055(4) Uani 1 12 d S T P . .
Co4 Co 0.6667 0.3333 0.45116(7) 0.0071(3) Uani 1 6 d S T P . .
V5 V 1.0000 1.0000 0.86668(8) 0.0065(3) Uani 1 6 d S T P . .
O1 O 0.6667 0.3333 0.5870(4) 0.0114(11) Uani 1 6 d S T P . .
O2 O 1.0000 1.0000 0.7405(3) 0.0087(11) Uani 1 6 d S T P . .
O3 O 0.2963(6) 0.1482(3) 0.41499(19) 0.0095(6) Uani 1 2 d S T P . .
O4 O 0.5022(3) 0.4978(3) 0.7367(2) 0.0160(7) Uani 1 2 d S T P . .
O5 O 1.1604(3) 1.3208(6) 0.9004(2) 0.0126(7) Uani 1 2 d S T P . .

loop_
_atom_site_aniso_label
_atom_site_aniso_U_11
_atom_site_aniso_U_22
_atom_site_aniso_U_33
_atom_site_aniso_U_23
_atom_site_aniso_U_13
_atom_site_aniso_U_12
K1 0.0163(6) 0.0163(6) 0.0231(9) 0.000 0.000 0.0082(3)
Co1 0.0072(4) 0.0072(4) 0.0084(5) 0.000 0.000 0.00362(18)
V2 0.0041(3) 0.0078(4) 0.0049(4) -0.0033(3) -0.00164(13) 0.0039(2)
V3 0.0059(5) 0.0059(5) 0.0047(7) 0.000 0.000 0.0030(3)
Co4 0.0062(4) 0.0062(4) 0.0089(5) 0.000 0.000 0.00311(18)
V5 0.0066(4) 0.0066(4) 0.0063(6) 0.000 0.000 0.0033(2)
O1 0.0140(17) 0.0140(17) 0.006(2) 0.000 0.000 0.0070(9)
O2 0.0104(16) 0.0104(16) 0.005(2) 0.000 0.000 0.0052(8)
O3 0.0064(15) 0.0116(11) 0.0087(13) -0.0003(6) -0.0006(11) 0.0032(7)
O4 0.0224(13) 0.0224(13) 0.0102(13) -0.0011(6) 0.0011(6) 0.0165(15)
O5 0.0151(12) 0.0092(15) 0.0114(14) -0.0009(12) -0.0004(6) 0.0046(8)

loop_
_atom_type_symbol
_atom_type_description
_atom_type_scat_dispersion_real
_atom_type_scat_dispersion_imag
_atom_type_scat_source
O O 0.0106 0.0060 'International Tables Vol C Tables 4.2.6.8 and 6.1.1.4'
V V 0.3005 0.5294 'International Tables Vol C Tables 4.2.6.8 and 6.1.1.4'
Co Co 0.3494 0.9721 'International Tables Vol C Tables 4.2.6.8 and 6.1.1.4'
K K 0.2009 0.2494 'International Tables Vol C Tables 4.2.6.8 and 6.1.1.4'

loop_
_geom_angle_atom_site_label_1
_geom_angle_atom_site_label_2
_geom_angle_atom_site_label_3
_geom_angle
_geom_angle_site_symmetry_1
_geom_angle_site_symmetry_3
_geom_angle_publ_flag
O5 K1 O5 62.08(11) . 3_685 ?
O5 K1 O5 62.08(11) . 2_875 ?
O5 K1 O5 62.08(11) 3_685 2_875 ?
O5 K1 O5 99.00(6) . 7_887 ?
O5 K1 O5 130.13(6) 3_685 7_887 ?
O5 K1 O5 68.29(10) 2_875 7_887 ?
O5 K1 O5 68.29(10) . 8_567 ?
O5 K1 O5 130.13(6) 3_685 8_567 ?
O5 K1 O5 99.00(6) 2_875 8_567 ?
O5 K1 O5 61.37(13) 7_887 8_567 ?
O5 K1 O5 130.13(6) . 9_767 ?
O5 K1 O5 99.00(6) 3_685 9_767 ?
O5 K1 O5 68.30(11) 2_875 9_767 ?
O5 K1 O5 56.50(13) 7_887 9_767 ?
O5 K1 O5 116.87(4) 8_567 9_767 ?
O5 K1 O5 68.29(11) . 9_657 ?
O5 K1 O5 99.00(6) 3_685 9_657 ?
O5 K1 O5 130.13(6) 2_875 9_657 ?
O5 K1 O5 116.87(4) 7_887 9_657 ?
O5 K1 O5 56.50(13) 8_567 9_657 ?
O5 K1 O5 159.24(13) 9_767 9_657 ?
O5 K1 O5 130.13(6) . 8_577 ?
O5 K1 O5 68.30(10) 3_685 8_577 ?
O5 K1 O5 99.00(6) 2_875 8_577 ?
O5 K1 O5 116.87(4) 7_887 8_577 ?
O5 K1 O5 159.24(13) 8_567 8_577 ?
O5 K1 O5 61.37(13) 9_767 8_577 ?
O5 K1 O5 116.87(4) 9_657 8_577 ?
O5 K1 O5 99.00(6) . 7_787 ?
O5 K1 O5 68.30(10) 3_685 7_787 ?
O5 K1 O5 130.13(6) 2_875 7_787 ?
O5 K1 O5 159.24(13) 7_887 7_787 ?
O5 K1 O5 116.87(4) 8_567 7_787 ?
O5 K1 O5 116.87(4) 9_767 7_787 ?
O5 K1 O5 61.37(13) 9_657 7_787 ?
O5 K1 O5 56.50(13) 8_577 7_787 ?
O5 K1 O4 123.34(7) . 7_777 ?
O5 K1 O4 173.23(9) 3_685 7_777 ?
O5 K1 O4 123.34(7) 2_875 7_777 ?
O5 K1 O4 55.04(7) 7_887 7_777 ?
O5 K1 O4 55.04(7) 8_567 7_777 ?
O5 K1 O4 80.45(6) 9_767 7_777 ?
O5 K1 O4 80.45(6) 9_657 7_777 ?
O5 K1 O4 105.84(8) 8_577 7_777 ?
O5 K1 O4 105.84(8) 7_787 7_777 ?
O5 K1 O4 173.23(10) . 8_677 ?
O5 K1 O4 123.34(7) 3_685 8_677 ?
O5 K1 O4 123.34(7) 2_875 8_677 ?
O5 K1 O4 80.45(6) 7_887 8_677 ?
O5 K1 O4 105.84(8) 8_567 8_677 ?
O5 K1 O4 55.04(7) 9_767 8_677 ?
O5 K1 O4 105.84(8) 9_657 8_677 ?
O5 K1 O4 55.04(7) 8_577 8_677 ?
O5 K1 O4 80.45(6) 7_787 8_677 ?
O4 K1 O4 50.93(9) 7_777 8_677 ?
O5 K1 O4 123.34(7) . 9_667 ?
O5 K1 O4 123.34(7) 3_685 9_667 ?
O5 K1 O4 173.23(10) 2_875 9_667 ?
O5 K1 O4 105.84(8) 7_887 9_667 ?
O5 K1 O4 80.45(6) 8_567 9_667 ?
O5 K1 O4 105.84(8) 9_767 9_667 ?
O5 K1 O4 55.04(7) 9_657 9_667 ?
O5 K1 O4 80.45(6) 8_577 9_667 ?
O5 K1 O4 55.04(7) 7_787 9_667 ?
O4 K1 O4 50.93(9) 7_777 9_667 ?
O4 K1 O4 50.93(10) 8_677 9_667 ?
O4 Co1 O4 90.46(13) . 3_565 ?
O4 Co1 O4 90.46(13) . 2_665 ?
O4 Co1 O4 90.46(12) 3_565 2_665 ?
O4 Co1 O5 179.17(12) . 3_575 ?
O4 Co1 O5 88.96(9) 3_565 3_575 ?
O4 Co1 O5 88.96(9) 2_665 3_575 ?
O4 Co1 O5 88.96(9) . 2_765 ?
O4 Co1 O5 179.17(12) 3_565 2_765 ?
O4 Co1 O5 88.96(9) 2_665 2_765 ?
O5 Co1 O5 91.62(12) 3_575 2_765 ?
O4 Co1 O5 88.96(9) . 1_445 ?
O4 Co1 O5 88.96(9) 3_565 1_445 ?
O4 Co1 O5 179.17(12) 2_665 1_445 ?
O5 Co1 O5 91.62(12) 3_575 1_445 ?
O5 Co1 O5 91.62(12) 2_765 1_445 ?
O4 Co1 K1 124.94(9) . 1_445 ?
O4 Co1 K1 124.94(9) 3_565 1_445 ?
O4 Co1 K1 124.94(9) 2_665 1_445 ?
O5 Co1 K1 55.89(8) 3_575 1_445 ?
O5 Co1 K1 55.89(9) 2_765 1_445 ?
O5 Co1 K1 55.89(9) 1_445 1_445 ?
O4 Co1 K1 61.91(9) . 7_777 ?
O4 Co1 K1 128.686(17) 3_565 7_777 ?
O4 Co1 K1 128.686(17) 2_665 7_777 ?
O5 Co1 K1 118.91(10) 3_575 7_777 ?
O5 Co1 K1 51.44(2) 2_765 7_777 ?
O5 Co1 K1 51.44(2) 1_445 7_777 ?
K1 Co1 K1 63.03(3) 1_445 7_777 ?
O4 Co1 K1 128.687(17) . 7_787 ?
O4 Co1 K1 128.687(17) 3_565 7_787 ?
O4 Co1 K1 61.91(9) 2_665 7_787 ?
O5 Co1 K1 51.44(2) 3_575 7_787 ?
O5 Co1 K1 51.44(2) 2_765 7_787 ?
O5 Co1 K1 118.91(10) 1_445 7_787 ?
K1 Co1 K1 63.03(3) 1_445 7_787 ?
K1 Co1 K1 101.04(4) 7_777 7_787 ?
O4 Co1 K1 128.687(17) . 7_677 ?
O4 Co1 K1 61.91(9) 3_565 7_677 ?
O4 Co1 K1 128.687(17) 2_665 7_677 ?
O5 Co1 K1 51.44(2) 3_575 7_677 ?
O5 Co1 K1 118.91(10) 2_765 7_677 ?
O5 Co1 K1 51.44(2) 1_445 7_677 ?
K1 Co1 K1 63.03(3) 1_445 7_677 ?
K1 Co1 K1 101.04(4) 7_777 7_677 ?
K1 Co1 K1 101.03(4) 7_787 7_677 ?
O4 V2 O4 99.7(2) 3_665 . ?
O4 V2 O1 89.92(10) 3_665 . ?
O4 V2 O1 89.92(10) . . ?
O4 V2 O2 95.20(10) 3_665 . ?
O4 V2 O2 95.20(10) . . ?
O1 V2 O2 172.05(17) . . ?
O4 V2 O3 91.47(14) 3_665 8_666 ?
O4 V2 O3 168.69(13) . 8_666 ?
O1 V2 O3 92.10(11) . 8_666 ?
O2 V2 O3 81.71(11) . 8_666 ?
O4 V2 O3 168.69(13) 3_665 7_666 ?
O4 V2 O3 91.47(13) . 7_666 ?
O1 V2 O3 92.10(11) . 7_666 ?
O2 V2 O3 81.71(11) . 7_666 ?
O3 V2 O3 77.33(17) 8_666 7_666 ?
O4 V2 V2 92.34(9) 3_665 2_655 ?
O4 V2 V2 43.67(7) . 2_655 ?
O1 V2 V2 46.63(9) . 2_655 ?
O2 V2 V2 138.87(8) . 2_655 ?
O3 V2 V2 138.51(6) 8_666 2_655 ?
O3 V2 V2 97.14(8) 7_666 2_655 ?
O4 V2 V2 43.67(7) 3_665 3_665 ?
O4 V2 V2 92.34(9) . 3_665 ?
O1 V2 V2 46.63(9) . 3_665 ?
O2 V2 V2 138.86(8) . 3_665 ?
O3 V2 V2 97.14(8) 8_666 3_665 ?
O3 V2 V2 138.51(6) 7_666 3_665 ?
V2 V2 V2 60.0 2_655 3_665 ?
O4 V2 V3 130.15(10) 3_665 1_665 ?
O4 V2 V3 130.15(10) . 1_665 ?
O1 V2 V3 88.47(12) . 1_665 ?
O2 V2 V3 83.58(12) . 1_665 ?
O3 V2 V3 38.86(8) 8_666 1_665 ?
O3 V2 V3 38.86(8) 7_666 1_665 ?
V2 V2 V3 120.601(10) 2_655 1_665 ?
V2 V2 V3 120.601(10) 3_665 1_665 ?
O4 V2 V2 136.33(7) 3_665 3_675 ?
O4 V2 V2 87.66(9) . 3_675 ?
O1 V2 V2 133.38(9) . 3_675 ?
O2 V2 V2 41.13(8) . 3_675 ?
O3 V2 V2 82.86(8) 8_666 3_675 ?
O3 V2 V2 41.50(6) 7_666 3_675 ?
V2 V2 V2 120.0 2_655 3_675 ?
V2 V2 V2 180.0 3_665 3_675 ?
V3 V2 V2 59.401(10) 1_665 3_675 ?
O4 V2 V2 87.66(9) 3_665 2_765 ?
O4 V2 V2 136.33(7) . 2_765 ?
O1 V2 V2 133.38(9) . 2_765 ?
O2 V2 V2 41.13(8) . 2_765 ?
O3 V2 V2 41.50(6) 8_666 2_765 ?
O3 V2 V2 82.87(8) 7_666 2_765 ?
V2 V2 V2 180.0 2_655 2_765 ?
V2 V2 V2 120.0 3_665 2_765 ?
V3 V2 V2 59.401(10) 1_665 2_765 ?
V2 V2 V2 60.0 3_675 2_765 ?
O3 V3 O3 180.00(13) 8_556 2 ?
O3 V3 O3 96.10(13) 8_556 . ?
O3 V3 O3 83.90(13) 2 . ?
O3 V3 O3 83.90(13) 8_556 9_556 ?
O3 V3 O3 96.10(13) 2 9_556 ?
O3 V3 O3 96.10(13) . 9_556 ?
O3 V3 O3 96.10(13) 8_556 3 ?
O3 V3 O3 83.90(13) 2 3 ?
O3 V3 O3 83.90(13) . 3 ?
O3 V3 O3 180.0 9_556 3 ?
O3 V3 O3 83.90(13) 8_556 7_556 ?
O3 V3 O3 96.10(13) 2 7_556 ?
O3 V3 O3 180.0 . 7_556 ?
O3 V3 O3 83.90(13) 9_556 7_556 ?
O3 V3 O3 96.10(13) 3 7_556 ?
O3 V3 V2 86.52(9) 8_556 3_565 ?
O3 V3 V2 93.48(9) 2 3_565 ?
O3 V3 V2 137.83(6) . 3_565 ?
O3 V3 V2 42.17(6) 9_556 3_565 ?
O3 V3 V2 137.83(6) 3 3_565 ?
O3 V3 V2 42.17(6) 7_556 3_565 ?
O3 V3 V2 93.48(9) 8_556 9_546 ?
O3 V3 V2 86.52(9) 2 9_546 ?
O3 V3 V2 42.17(6) . 9_546 ?
O3 V3 V2 137.83(6) 9_556 9_546 ?
O3 V3 V2 42.17(6) 3 9_546 ?
O3 V3 V2 137.83(6) 7_556 9_546 ?
V2 V3 V2 180.000(14) 3_565 9_546 ?
O3 V3 V2 42.17(6) 8_556 2_655 ?
O3 V3 V2 137.83(6) 2 2_655 ?
O3 V3 V2 93.48(9) . 2_655 ?
O3 V3 V2 42.17(6) 9_556 2_655 ?
O3 V3 V2 137.83(6) 3 2_655 ?
O3 V3 V2 86.52(9) 7_556 2_655 ?
V2 V3 V2 61.20(2) 3_565 2_655 ?
V2 V3 V2 118.80(2) 9_546 2_655 ?
O3 V3 V2 137.83(6) 8_556 8_456 ?
O3 V3 V2 42.17(6) 2 8_456 ?
O3 V3 V2 86.52(9) . 8_456 ?
O3 V3 V2 137.83(6) 9_556 8_456 ?
O3 V3 V2 42.17(6) 3 8_456 ?
O3 V3 V2 93.48(9) 7_556 8_456 ?
V2 V3 V2 118.80(2) 3_565 8_456 ?
V2 V3 V2 61.20(2) 9_546 8_456 ?
V2 V3 V2 180.0 2_655 8_456 ?
O3 V3 V2 42.17(6) 8_556 1_445 ?
O3 V3 V2 137.83(6) 2 1_445 ?
O3 V3 V2 137.83(6) . 1_445 ?
O3 V3 V2 86.52(9) 9_556 1_445 ?
O3 V3 V2 93.48(9) 3 1_445 ?
O3 V3 V2 42.17(6) 7_556 1_445 ?
V2 V3 V2 61.20(2) 3_565 1_445 ?
V2 V3 V2 118.80(2) 9_546 1_445 ?
V2 V3 V2 61.20(2) 2_655 1_445 ?
V2 V3 V2 118.80(2) 8_456 1_445 ?
O3 V3 V2 137.83(6) 8_556 7_666 ?
O3 V3 V2 42.17(6) 2 7_666 ?
O3 V3 V2 42.17(6) . 7_666 ?
O3 V3 V2 93.48(9) 9_556 7_666 ?
O3 V3 V2 86.52(9) 3 7_666 ?
O3 V3 V2 137.83(6) 7_556 7_666 ?
V2 V3 V2 118.80(2) 3_565 7_666 ?
V2 V3 V2 61.20(2) 9_546 7_666 ?
V2 V3 V2 118.80(2) 2_655 7_666 ?
V2 V3 V2 61.20(2) 8_456 7_666 ?
V2 V3 V2 180.0 1_445 7_666 ?
O3 Co4 O3 113.00(8) . 3_665 ?
O3 Co4 O3 113.00(8) . 2_655 ?
O3 Co4 O3 112.99(8) 3_665 2_655 ?
O3 Co4 O1 105.66(9) . . ?
O3 Co4 O1 105.66(9) 3_665 . ?
O3 Co4 O1 105.66(9) 2_655 . ?
O5 V5 O5 112.00(9) 2_765 . ?
O5 V5 O5 112.00(10) 2_765 3_675 ?
O5 V5 O5 112.00(10) . 3_675 ?
O5 V5 O2 106.80(11) 2_765 . ?
O5 V5 O2 106.80(11) . . ?
O5 V5 O2 106.80(11) 3_675 . ?
O5 V5 K1 146.35(12) 2_765 7_887 ?
O5 V5 K1 57.19(2) . 7_887 ?
O5 V5 K1 57.19(2) 3_675 7_887 ?
O2 V5 K1 106.85(4) . 7_887 ?
O5 V5 K1 57.19(2) 2_765 7_777 ?
O5 V5 K1 146.35(12) . 7_777 ?
O5 V5 K1 57.19(2) 3_675 7_777 ?
O2 V5 K1 106.85(3) . 7_777 ?
K1 V5 K1 111.96(3) 7_887 7_777 ?
O5 V5 K1 57.19(2) 2_765 7_787 ?
O5 V5 K1 57.19(2) . 7_787 ?
O5 V5 K1 146.35(12) 3_675 7_787 ?
O2 V5 K1 106.85(3) . 7_787 ?
K1 V5 K1 111.96(3) 7_887 7_787 ?
K1 V5 K1 111.96(3) 7_777 7_787 ?
Co4 O1 V2 127.53(12) . . ?
Co4 O1 V2 127.53(12) . 2_655 ?
V2 O1 V2 86.75(17) . 2_655 ?
Co4 O1 V2 127.53(12) . 3_665 ?
V2 O1 V2 86.75(17) . 3_665 ?
V2 O1 V2 86.75(17) 2_655 3_665 ?
V5 O2 V2 119.58(12) . 3_675 ?
V5 O2 V2 119.58(12) . 2_765 ?
V2 O2 V2 97.73(16) 3_675 2_765 ?
V5 O2 V2 119.58(12) . . ?
V2 O2 V2 97.73(16) 3_675 . ?
V2 O2 V2 97.73(16) 2_765 . ?
V3 O3 Co4 124.86(15) . . ?
V3 O3 V2 98.97(11) . 9_546 ?
Co4 O3 V2 116.06(11) . 9_546 ?
V3 O3 V2 98.97(11) . 7_666 ?
Co4 O3 V2 116.06(11) . 7_666 ?
V2 O3 V2 97.01(12) 9_546 7_666 ?
V2 O4 V2 92.65(14) 2_655 . ?
V2 O4 Co1 132.34(8) 2_655 . ?
V2 O4 Co1 132.34(8) . . ?
V2 O4 K1 102.27(11) 2_655 7_777 ?
V2 O4 K1 102.27(11) . 7_777 ?
Co1 O4 K1 84.83(10) . 7_777 ?
V5 O5 Co1 129.08(17) . 1_665 ?
V5 O5 K1 143.35(16) . . ?
Co1 O5 K1 87.57(11) 1_665 . ?
V5 O5 K1 94.14(7) . 7_887 ?
Co1 O5 K1 94.74(7) 1_665 7_887 ?
K1 O5 K1 81.00(6) . 7_887 ?
V5 O5 K1 94.14(7) . 7_787 ?
Co1 O5 K1 94.74(7) 1_665 7_787 ?
K1 O5 K1 81.00(6) . 7_787 ?
K1 O5 K1 159.24(13) 7_887 7_787 ?

loop_
_geom_bond_atom_site_label_1
_geom_bond_atom_site_label_2
_geom_bond_distance
_geom_bond_site_symmetry_2
_geom_bond_publ_flag
K1 O5 2.937(4) . ?
K1 O5 2.938(4) 3_685 ?
K1 O5 2.938(4) 2_875 ?
K1 O5 2.9682(6) 7_887 ?
K1 O5 2.9682(6) 8_567 ?
K1 O5 2.9682(6) 9_767 ?
K1 O5 2.9682(6) 9_657 ?
K1 O5 2.9682(6) 8_577 ?
K1 O5 2.9682(6) 7_787 ?
K1 O4 3.351(3) 7_777 ?
K1 O4 3.351(3) 8_677 ?
K1 O4 3.351(4) 9_667 ?
Co1 O4 2.083(3) . ?
Co1 O4 2.083(3) 3_565 ?
Co1 O4 2.083(3) 2_665 ?
Co1 O5 2.112(3) 3_575 ?
Co1 O5 2.113(3) 2_765 ?
Co1 O5 2.113(3) 1_445 ?
Co1 K1 3.545(2) 1_445 ?
Co1 K1 3.7827(10) 7_777 ?
Co1 K1 3.7828(10) 7_787 ?
Co1 K1 3.7828(10) 7_677 ?
V2 O4 1.886(2) 3_665 ?
V2 O4 1.886(2) . ?
V2 O1 1.986(3) . ?
V2 O2 2.066(3) . ?
V2 O3 2.077(2) 8_666 ?
V2 O3 2.077(2) 7_666 ?
V2 V2 2.7277(12) 2_655 ?
V2 V2 2.7277(12) 3_665 ?
V2 V3 3.0563(7) 1_665 ?
V2 V2 3.1115(12) 3_675 ?
V2 V2 3.1115(12) 2_765 ?
V3 O3 1.941(3) 8_556 ?
V3 O3 1.941(3) 2 ?
V3 O3 1.941(3) . ?
V3 O3 1.941(3) 9_556 ?
V3 O3 1.941(3) 3 ?
V3 O3 1.941(3) 7_556 ?
V3 V2 3.0563(7) 3_565 ?
V3 V2 3.0563(7) 9_546 ?
V3 V2 3.0563(7) 2_655 ?
V3 V2 3.0563(7) 8_456 ?
V3 V2 3.0563(7) 1_445 ?
V3 V2 3.0563(7) 7_666 ?
Co4 O3 1.945(3) . ?
Co4 O3 1.945(3) 3_665 ?
Co4 O3 1.945(3) 2_655 ?
Co4 O1 1.972(5) . ?
V5 O5 1.695(3) 2_765 ?
V5 O5 1.695(3) . ?
V5 O5 1.695(3) 3_675 ?
V5 O2 1.831(5) . ?
V5 K1 3.5224(7) 7_887 ?
V5 K1 3.5224(7) 7_777 ?
V5 K1 3.5225(7) 7_787 ?
O1 V2 1.986(3) 2_655 ?
O1 V2 1.986(3) 3_665 ?
O2 V2 2.066(3) 3_675 ?
O2 V2 2.066(3) 2_765 ?
O3 V2 2.077(2) 9_546 ?
O3 V2 2.077(2) 7_666 ?
O4 V2 1.886(2) 2_655 ?
O4 K1 3.351(3) 7_777 ?
O5 Co1 2.113(3) 1_665 ?
O5 K1 2.9681(6) 7_887 ?
O5 K1 2.9682(6) 7_787 ?
